data_4025432
loop_
_publ_author_name
'Takao Yamaguchi'
'Dusan Hesek'
'Mijoon Lee'
'Allen G. Oliver'
'Shahriar Mobashery'

_publ_contact_author_address
;University of Notre Dame
Department of Chemistry and Biochemistry
251 Nieuwland Science Hall
Notre Dame, IN 46556-5670
USA
;
_publ_contact_author_email mobashery@nd.edu
_publ_contact_author_fax 1(574)6316652
_publ_contact_author_name 'Professor Shahriar Mobashery'
_publ_contact_author_phone 1(574)6312933
_publ_section_title
;
 Sulfonylation-Induced N- to O-Acetyl Migration in 2-Acetamidoethanol
 Derivatives
;
_journal_name_full 'Journal of Organic Chemistry'
_journal_page_first 3515
_journal_page_last 3517
_journal_paper_doi 10.1021/jo100456z
_journal_volume 75
_journal_year 2010
_chemical_compound_source synthesized
_chemical_formula_moiety 'C15 H15 N O4 S'
_chemical_formula_sum 'C15 H15 N O4 S'
_chemical_formula_weight 305.34
_chemical_name_common 1-O-Tosyl-2-(acetamido)phenol
_space_group_IT_number 2
_symmetry_cell_setting triclinic
_symmetry_Int_Tables_number 2
_symmetry_space_group_name_Hall '-P 1'
_symmetry_space_group_name_H-M 'P -1'
_atom_sites_solution_hydrogens geom
_atom_sites_solution_primary direct
_atom_sites_solution_secondary difmap
_audit_creation_method SHELXL-97
_cell_angle_alpha 110.471(2)
_cell_angle_beta 97.296(2)
_cell_angle_gamma 98.322(2)
_cell_formula_units_Z 2
_cell_length_a 8.5600(6)
_cell_length_b 8.7553(6)
_cell_length_c 10.5123(7)
_cell_measurement_reflns_used 7204
_cell_measurement_temperature 103(2)
_cell_measurement_theta_max 69.03
_cell_measurement_theta_min 4.57
_cell_volume 716.79(9)
_computing_cell_refinement 'APEX2/SAINT (Bruker, 2007)'
_computing_data_collection 'APEX2 (Bruker, 2007)'
_computing_data_reduction 'SAINT/XPREP (Bruker, 2007; Sheldrick, 2008)'
_computing_molecular_graphics 'XP (Sheldrick, 2008)'
_computing_structure_refinement 'XL (Sheldrick, 2008)'
_computing_structure_solution 'XS (Sheldrick, 2008)'
_diffrn_ambient_temperature 103(2)
_diffrn_detector_area_resol_mean 8.33
_diffrn_measured_fraction_theta_full 0.933
_diffrn_measured_fraction_theta_max 0.933
_diffrn_measurement_device_type 'Bruker APEX-II CCD'
_diffrn_measurement_method '\f and \w scans'
_diffrn_radiation_monochromator graphite
_diffrn_radiation_probe x-ray
_diffrn_radiation_type CuK\a
_diffrn_radiation_wavelength 1.54178
_diffrn_reflns_av_R_equivalents 0.0142
_diffrn_reflns_av_sigmaI/netI 0.0151
_diffrn_reflns_limit_h_max 10
_diffrn_reflns_limit_h_min -10
_diffrn_reflns_limit_k_max 10
_diffrn_reflns_limit_k_min -8
_diffrn_reflns_limit_l_max 12
_diffrn_reflns_limit_l_min -12
_diffrn_reflns_number 8235
_diffrn_reflns_theta_full 69.53
_diffrn_reflns_theta_max 69.53
_diffrn_reflns_theta_min 4.57
_diffrn_source 'fine-focus sealed tube'
_diffrn_source_type 'Simens DFFCU2K-90'
_exptl_absorpt_coefficient_mu 2.153
_exptl_absorpt_correction_T_max 0.7217
_exptl_absorpt_correction_T_min 0.5721
_exptl_absorpt_correction_type multi-scan
_exptl_absorpt_process_details 'Sheldrick, G. M. (2006). SADABS. University of G\"ottingen, Germany.'
_exptl_crystal_colour 'clear colorless'
_exptl_crystal_density_diffrn 1.415
_exptl_crystal_density_method 'not measured'
_exptl_crystal_description block
_exptl_crystal_F_000 320
_exptl_crystal_size_max 0.29
_exptl_crystal_size_mid 0.29
_exptl_crystal_size_min 0.16
_refine_diff_density_max 0.302
_refine_diff_density_min -0.480
_refine_diff_density_rms 0.072
_refine_ls_extinction_method none
_refine_ls_goodness_of_fit_ref 1.063
_refine_ls_hydrogen_treatment constr
_refine_ls_matrix_type full
_refine_ls_number_parameters 192
_refine_ls_number_reflns 2512
_refine_ls_number_restraints 0
_refine_ls_restrained_S_all 1.063
_refine_ls_R_factor_all 0.0339
_refine_ls_R_factor_gt 0.0337
_refine_ls_shift/su_max 0.001
_refine_ls_shift/su_mean 0.000
_refine_ls_structure_factor_coef Fsqd
_refine_ls_weighting_details 'calc w=1/[\s^2^(Fo^2^)+(0.0485P)^2^+0.4454P] where P=(Fo^2^+2Fc^2^)/3'
_refine_ls_weighting_scheme calc
_refine_ls_wR_factor_gt 0.0888
_refine_ls_wR_factor_ref 0.0889
_reflns_number_gt 2496
_reflns_number_total 2512
_reflns_threshold_expression >2sigma(I)
_cod_data_source_file jo100456z_si_001.cif
_cod_data_source_block compound_2f
_cod_original_cell_volume 716.79(8)
_cod_original_sg_symbol_Hall -P1
_cod_database_code 4025432

loop_
_symmetry_equiv_pos_as_xyz
'x, y, z'
'-x, -y, -z'

loop_
_atom_site_label
_atom_site_type_symbol
_atom_site_fract_x
_atom_site_fract_y
_atom_site_fract_z
_atom_site_U_iso_or_equiv
_atom_site_adp_type
_atom_site_occupancy
_atom_site_symmetry_multiplicity
_atom_site_calc_flag
_atom_site_refinement_flags
_atom_site_disorder_assembly
_atom_site_disorder_group
N1 N 0.68817(15) 0.70651(16) 0.09437(13) 0.0178(3) Uani 1 1 d . . .
H1N H 0.6546 0.7593 0.0421 0.021 Uiso 1 1 calc R . .
S1 S 0.41654(4) 1.00926(4) 0.19510(4) 0.01751(13) Uani 1 1 d . . .
O1 O 0.40717(12) 0.81836(13) 0.09712(10) 0.0176(2) Uani 1 1 d . . .
O2 O 0.90681(15) 0.6173(2) 0.16848(15) 0.0422(4) Uani 1 1 d . . .
O3 O 0.31980(13) 1.01228(14) 0.29667(12) 0.0238(3) Uani 1 1 d . . .
O4 O 0.37751(13) 1.08441(14) 0.09783(12) 0.0230(3) Uani 1 1 d . . .
C1 C 0.42957(18) 0.70467(19) 0.16306(15) 0.0169(3) Uani 1 1 d . . .
C2 C 0.57443(18) 0.64825(19) 0.16117(14) 0.0169(3) Uani 1 1 d . . .
C3 C 0.59574(19) 0.53563(19) 0.22545(16) 0.0199(3) Uani 1 1 d . . .
H3 H 0.6916 0.4928 0.2251 0.024 Uiso 1 1 calc R . .
C4 C 0.4771(2) 0.4860(2) 0.28988(16) 0.0229(3) Uani 1 1 d . . .
H4 H 0.4948 0.4127 0.3364 0.028 Uiso 1 1 calc R . .
C5 C 0.3334(2) 0.5413(2) 0.28753(17) 0.0243(4) Uani 1 1 d . . .
H5 H 0.2528 0.5046 0.3307 0.029 Uiso 1 1 calc R . .
C6 C 0.30800(19) 0.6506(2) 0.22174(16) 0.0210(3) Uani 1 1 d . . .
H6 H 0.2091 0.6875 0.2171 0.025 Uiso 1 1 calc R . .
C7 C 0.84527(19) 0.6900(2) 0.10184(16) 0.0238(4) Uani 1 1 d . . .
C8 C 0.9401(2) 0.7721(2) 0.02349(19) 0.0297(4) Uani 1 1 d . . .
H8A H 1.0090 0.8770 0.0884 0.045 Uiso 1 1 calc R . .
H8B H 0.8659 0.7946 -0.0437 0.045 Uiso 1 1 calc R . .
H8C H 1.0070 0.6981 -0.0252 0.045 Uiso 1 1 calc R . .
C9 C 0.61888(18) 1.08351(19) 0.27757(15) 0.0174(3) Uani 1 1 d . . .
C10 C 0.72209(19) 1.17023(19) 0.22245(15) 0.0199(3) Uani 1 1 d . . .
H10 H 0.6846 1.1855 0.1396 0.024 Uiso 1 1 calc R . .
C11 C 0.88033(19) 1.2338(2) 0.29071(16) 0.0215(3) Uani 1 1 d . . .
H11 H 0.9514 1.2948 0.2548 0.026 Uiso 1 1 calc R . .
C12 C 0.93761(19) 1.2098(2) 0.41157(15) 0.0196(3) Uani 1 1 d . . .
C13 C 0.83207(19) 1.1196(2) 0.46281(16) 0.0213(3) Uani 1 1 d . . .
H13 H 0.8702 1.1011 0.5440 0.026 Uiso 1 1 calc R . .
C14 C 0.67235(19) 1.0564(2) 0.39719(16) 0.0206(3) Uani 1 1 d . . .
H14 H 0.6009 0.9959 0.4331 0.025 Uiso 1 1 calc R . .
C15 C 1.1090(2) 1.2833(2) 0.48596(17) 0.0251(4) Uani 1 1 d . . .
H15A H 1.1296 1.2510 0.5659 0.038 Uiso 1 1 calc R . .
H15B H 1.1275 1.4049 0.5174 0.038 Uiso 1 1 calc R . .
H15C H 1.1818 1.2418 0.4230 0.038 Uiso 1 1 calc R . .

loop_
_atom_site_aniso_label
_atom_site_aniso_U_11
_atom_site_aniso_U_22
_atom_site_aniso_U_33
_atom_site_aniso_U_23
_atom_site_aniso_U_13
_atom_site_aniso_U_12
N1 0.0156(6) 0.0189(7) 0.0196(6) 0.0073(5) 0.0041(5) 0.0053(5)
S1 0.0162(2) 0.0167(2) 0.0202(2) 0.00616(15) 0.00433(14) 0.00596(14)
O1 0.0176(5) 0.0168(6) 0.0189(5) 0.0068(4) 0.0036(4) 0.0052(4)
O2 0.0237(6) 0.0804(11) 0.0473(8) 0.0450(8) 0.0157(6) 0.0250(7)
O3 0.0212(6) 0.0232(6) 0.0270(6) 0.0063(5) 0.0098(5) 0.0082(5)
O4 0.0225(6) 0.0200(6) 0.0272(6) 0.0097(5) 0.0014(4) 0.0072(4)
C1 0.0186(7) 0.0150(8) 0.0159(7) 0.0048(6) 0.0017(5) 0.0032(6)
C2 0.0161(7) 0.0150(8) 0.0151(7) 0.0014(6) 0.0015(5) 0.0019(6)
C3 0.0198(7) 0.0168(8) 0.0201(7) 0.0041(6) 0.0005(6) 0.0045(6)
C4 0.0298(9) 0.0163(8) 0.0220(8) 0.0075(6) 0.0026(6) 0.0035(6)
C5 0.0259(8) 0.0215(9) 0.0257(8) 0.0094(6) 0.0089(6) 0.0004(6)
C6 0.0174(7) 0.0198(8) 0.0246(8) 0.0065(6) 0.0055(6) 0.0036(6)
C7 0.0187(8) 0.0338(10) 0.0203(8) 0.0098(7) 0.0050(6) 0.0090(7)
C8 0.0191(8) 0.0445(11) 0.0315(9) 0.0190(8) 0.0093(7) 0.0092(7)
C9 0.0173(7) 0.0152(8) 0.0181(7) 0.0038(6) 0.0032(6) 0.0046(6)
C10 0.0245(8) 0.0181(8) 0.0171(7) 0.0069(6) 0.0034(6) 0.0043(6)
C11 0.0234(8) 0.0199(8) 0.0210(8) 0.0075(6) 0.0064(6) 0.0017(6)
C12 0.0208(8) 0.0179(8) 0.0170(7) 0.0019(6) 0.0046(6) 0.0054(6)
C13 0.0244(8) 0.0246(9) 0.0160(7) 0.0075(6) 0.0044(6) 0.0083(6)
C14 0.0228(8) 0.0222(8) 0.0189(7) 0.0086(6) 0.0080(6) 0.0058(6)
C15 0.0223(8) 0.0258(9) 0.0231(8) 0.0059(7) 0.0020(6) 0.0026(7)

loop_
_atom_type_symbol
_atom_type_description
_atom_type_scat_dispersion_real
_atom_type_scat_dispersion_imag
_atom_type_scat_source
C C 0.0181 0.0091 'International Tables Vol C Tables 4.2.6.8 and 6.1.1.4'
H H 0.0000 0.0000 'International Tables Vol C Tables 4.2.6.8 and 6.1.1.4'
N N 0.0311 0.0180 'International Tables Vol C Tables 4.2.6.8 and 6.1.1.4'
O O 0.0492 0.0322 'International Tables Vol C Tables 4.2.6.8 and 6.1.1.4'
S S 0.3331 0.5567 'International Tables Vol C Tables 4.2.6.8 and 6.1.1.4'

loop_
_geom_angle_atom_site_label_1
_geom_angle_atom_site_label_2
_geom_angle_atom_site_label_3
_geom_angle
_geom_angle_site_symmetry_1
_geom_angle_site_symmetry_3
_geom_angle_publ_flag
C7 N1 C2 127.09(13) . . ?
C7 N1 H1N 116.5 . . ?
C2 N1 H1N 116.5 . . ?
O3 S1 O4 119.91(7) . . ?
O3 S1 O1 108.80(6) . . ?
O4 S1 O1 102.75(6) . . ?
O3 S1 C9 109.00(7) . . ?
O4 S1 C9 110.50(7) . . ?
O1 S1 C9 104.68(6) . . ?
C1 O1 S1 117.28(9) . . ?
C6 C1 C2 123.02(14) . . ?
C6 C1 O1 119.59(13) . . ?
C2 C1 O1 117.36(13) . . ?
C3 C2 C1 117.22(14) . . ?
C3 C2 N1 124.19(14) . . ?
C1 C2 N1 118.58(14) . . ?
C4 C3 C2 120.18(14) . . ?
C4 C3 H3 119.9 . . ?
C2 C3 H3 119.9 . . ?
C5 C4 C3 121.25(15) . . ?
C5 C4 H4 119.4 . . ?
C3 C4 H4 119.4 . . ?
C4 C5 C6 119.62(15) . . ?
C4 C5 H5 120.2 . . ?
C6 C5 H5 120.2 . . ?
C1 C6 C5 118.61(14) . . ?
C1 C6 H6 120.7 . . ?
C5 C6 H6 120.7 . . ?
O2 C7 N1 123.38(15) . . ?
O2 C7 C8 121.62(15) . . ?
N1 C7 C8 114.98(14) . . ?
C7 C8 H8A 109.5 . . ?
C7 C8 H8B 109.5 . . ?
H8A C8 H8B 109.5 . . ?
C7 C8 H8C 109.5 . . ?
H8A C8 H8C 109.5 . . ?
H8B C8 H8C 109.5 . . ?
C10 C9 C14 121.52(14) . . ?
C10 C9 S1 118.93(12) . . ?
C14 C9 S1 119.55(12) . . ?
C11 C10 C9 118.70(14) . . ?
C11 C10 H10 120.6 . . ?
C9 C10 H10 120.6 . . ?
C10 C11 C12 121.21(15) . . ?
C10 C11 H11 119.4 . . ?
C12 C11 H11 119.4 . . ?
C13 C12 C11 118.75(14) . . ?
C13 C12 C15 120.88(14) . . ?
C11 C12 C15 120.36(15) . . ?
C14 C13 C12 121.11(14) . . ?
C14 C13 H13 119.4 . . ?
C12 C13 H13 119.4 . . ?
C13 C14 C9 118.68(15) . . ?
C13 C14 H14 120.7 . . ?
C9 C14 H14 120.7 . . ?
C12 C15 H15A 109.5 . . ?
C12 C15 H15B 109.5 . . ?
H15A C15 H15B 109.5 . . ?
C12 C15 H15C 109.5 . . ?
H15A C15 H15C 109.5 . . ?
H15B C15 H15C 109.5 . . ?

loop_
_geom_bond_atom_site_label_1
_geom_bond_atom_site_label_2
_geom_bond_distance
_geom_bond_site_symmetry_2
_geom_bond_publ_flag
N1 C7 1.369(2) . ?
N1 C2 1.4077(19) . ?
N1 H1N 0.8800 . ?
S1 O3 1.4275(12) . ?
S1 O4 1.4275(11) . ?
S1 O1 1.6115(11) . ?
S1 C9 1.7529(15) . ?
O1 C1 1.4185(18) . ?
O2 C7 1.220(2) . ?
C1 C6 1.383(2) . ?
C1 C2 1.400(2) . ?
C2 C3 1.396(2) . ?
C3 C4 1.390(2) . ?
C3 H3 0.9500 . ?
C4 C5 1.386(2) . ?
C4 H4 0.9500 . ?
C5 C6 1.388(2) . ?
C5 H5 0.9500 . ?
C6 H6 0.9500 . ?
C7 C8 1.506(2) . ?
C8 H8A 0.9800 . ?
C8 H8B 0.9800 . ?
C8 H8C 0.9800 . ?
C9 C10 1.391(2) . ?
C9 C14 1.393(2) . ?
C10 C11 1.384(2) . ?
C10 H10 0.9500 . ?
C11 C12 1.399(2) . ?
C11 H11 0.9500 . ?
C12 C13 1.395(2) . ?
C12 C15 1.504(2) . ?
C13 C14 1.388(2) . ?
C13 H13 0.9500 . ?
C14 H14 0.9500 . ?
C15 H15A 0.9800 . ?
C15 H15B 0.9800 . ?
C15 H15C 0.9800 . ?

loop_
_cod_related_entry_id
_cod_related_entry_database
_cod_related_entry_code
1 ChemSpider 497796
